data_7236173
loop_
_publ_author_name
'Xu, Yu-Ci'
'Chen, Yu'
'Qiu, Hai-Jiang'
'Zeng, Xiao-Shan'
'Xu, Hui-Ling'
'Li, Jie'
'Zeng, Yong-Fei'
'Xiao, Dong-Rong'

_publ_section_title
;
 Metal nuclearity affects network connectivity: a series of highly
 connected metal--organic frameworks based on polynuclear metal clusters
 as secondary building units
;
_journal_issue 42
_journal_name_full CrystEngComm
_journal_page_first 8182
_journal_paper_doi 10.1039/C6CE01287F
_journal_volume 18
_journal_year 2016
_chemical_formula_moiety 'C32 H12 Cd3 N4 O18, 2(C2 H8 N), 3(H2 O)'
_chemical_formula_sum 'C36 H34 Cd3 N6 O21'
_chemical_formula_weight 1223.89
_space_group_crystal_system triclinic
_space_group_IT_number 2
_space_group_name_Hall '-P 1'
_space_group_name_H-M_alt 'P -1'
_atom_sites_solution_hydrogens mixed
_atom_sites_solution_primary direct
_audit_creation_date 2016-07-06
_audit_creation_method
;
Olex2 1.2
(compiled 2016.02.19 svn.r3266 for OlexSys, GUI svn.r5155)
;
_audit_update_record
;
2016-08-25 deposited with the CCDC.
2016-08-26 downloaded from the CCDC.
;
_cell_angle_alpha 111.3156(19)
_cell_angle_beta 102.5684(18)
_cell_angle_gamma 93.8625(17)
_cell_formula_units_Z 1
_cell_length_a 9.8669(2)
_cell_length_b 10.4250(2)
_cell_length_c 12.4397(3)
_cell_measurement_reflns_used 13779
_cell_measurement_temperature 290.56(17)
_cell_measurement_theta_max 71.4660
_cell_measurement_theta_min 4.6150
_cell_volume 1148.29(5)
_computing_cell_refinement
;
CrysAlisPro, Agilent Technologies,
Version 1.171.37.35 (release 13-08-2014 CrysAlis171 .NET)
(compiled Aug 13 2014,18:06:01)
;
_computing_data_collection
;
CrysAlisPro, Agilent Technologies,
Version 1.171.37.35 (release 13-08-2014 CrysAlis171 .NET)
(compiled Aug 13 2014,18:06:01)
;
_computing_data_reduction
;
CrysAlisPro, Agilent Technologies,
Version 1.171.37.35 (release 13-08-2014 CrysAlis171 .NET)
(compiled Aug 13 2014,18:06:01)
;
_computing_molecular_graphics 'Olex2 (Dolomanov et al., 2009)'
_computing_publication_material 'Olex2 (Dolomanov et al., 2009)'
_computing_structure_refinement 'XH (Sheldrick, 2008)'
_computing_structure_solution 'SIR2004 (Burla et al., 2007)'
_diffrn_ambient_environment air
_diffrn_ambient_temperature 290.56(17)
_diffrn_detector 'CCD plate'
_diffrn_detector_area_resol_mean 8.0243
_diffrn_detector_type EosS2
_diffrn_measured_fraction_theta_full 1.000
_diffrn_measured_fraction_theta_max 0.988
_diffrn_measurement_details
;
#__ type_ start__ end____ width___ exp.time_
  1 omega    7.00  108.00   1.0000    1.0000
omega____ theta____ kappa____ phi______ frames
    -       36.7203   19.0000  -30.0000 101

#__ type_ start__ end____ width___ exp.time_
  2 omega    1.00   76.00   1.0000    1.0000
omega____ theta____ kappa____ phi______ frames
    -       36.7203  -99.0000   90.0000 75

#__ type_ start__ end____ width___ exp.time_
  3 omega   10.00  104.00   1.0000    1.0000
omega____ theta____ kappa____ phi______ frames
    -       36.7203   77.0000 -180.0000 94

#__ type_ start__ end____ width___ exp.time_
  4 omega   20.00  104.00   1.0000    1.0000
omega____ theta____ kappa____ phi______ frames
    -       36.7203   57.0000  150.0000 84

#__ type_ start__ end____ width___ exp.time_
  5 omega    2.00   29.00   1.0000    1.0000
omega____ theta____ kappa____ phi______ frames
    -       36.7203   91.0000  -75.3243 27

#__ type_ start__ end____ width___ exp.time_
  6 omega  -31.00   63.00   1.0000    1.0000
omega____ theta____ kappa____ phi______ frames
    -       36.7203  -77.0000 -180.0000 94

#__ type_ start__ end____ width___ exp.time_
  7 omega   20.00  104.00   1.0000    1.0000
omega____ theta____ kappa____ phi______ frames
    -       36.7203   57.0000   30.0000 84

#__ type_ start__ end____ width___ exp.time_
  8 omega   13.00   83.00   1.0000    1.0000
omega____ theta____ kappa____ phi______ frames
    -       36.7203 -113.0000  -13.0000 70

#__ type_ start__ end____ width___ exp.time_
  9 omega   40.00   98.00   1.0000    1.4300
omega____ theta____ kappa____ phi______ frames
    -      108.0000  -45.0000   30.0000 58

#__ type_ start__ end____ width___ exp.time_
 10 omega   38.00   91.00   1.0000    1.4300
omega____ theta____ kappa____ phi______ frames
    -      108.0000  -30.0000  -60.0000 53

#__ type_ start__ end____ width___ exp.time_
 11 omega   39.00  110.00   1.0000    1.4300
omega____ theta____ kappa____ phi______ frames
    -      108.0000  -95.0000   60.0000 71

#__ type_ start__ end____ width___ exp.time_
 12 omega   38.00   91.00   1.0000    1.4300
omega____ theta____ kappa____ phi______ frames
    -      108.0000  -30.0000  -30.0000 53

#__ type_ start__ end____ width___ exp.time_
 13 omega   38.00  116.00   1.0000    1.4300
omega____ theta____ kappa____ phi______ frames
    -      108.0000 -112.0000  -30.0000 78

#__ type_ start__ end____ width___ exp.time_
 14 omega   91.00  176.00   1.0000    1.4300
omega____ theta____ kappa____ phi______ frames
    -      108.0000   45.0000  150.0000 85

#__ type_ start__ end____ width___ exp.time_
 15 omega   57.00  150.00   1.0000    1.4300
omega____ theta____ kappa____ phi______ frames
    -      108.0000  178.0000    0.0000 93

#__ type_ start__ end____ width___ exp.time_
 16 omega   37.00  146.00   1.0000    1.4300
omega____ theta____ kappa____ phi______ frames
    -      108.0000  -15.0000  120.0000 109

#__ type_ start__ end____ width___ exp.time_
 17 omega   39.00  110.00   1.0000    1.4300
omega____ theta____ kappa____ phi______ frames
    -      108.0000  -95.0000  150.0000 71

#__ type_ start__ end____ width___ exp.time_
 18 omega   90.00  175.00   1.0000    1.4300
omega____ theta____ kappa____ phi______ frames
    -      108.0000   61.0000  -30.0000 85

#__ type_ start__ end____ width___ exp.time_
 19 omega   39.00  110.00   1.0000    1.4300
omega____ theta____ kappa____ phi______ frames
    -      108.0000  -95.0000    0.0000 71

#__ type_ start__ end____ width___ exp.time_
 20 omega   81.00  176.00   1.0000    1.4300
omega____ theta____ kappa____ phi______ frames
    -      108.0000   77.0000   90.0000 95

#__ type_ start__ end____ width___ exp.time_
 21 omega   41.00  126.00   1.0000    1.4300
omega____ theta____ kappa____ phi______ frames
    -      108.0000  -61.0000  120.0000 85

#__ type_ start__ end____ width___ exp.time_
 22 omega  -31.00   53.00   1.0000    1.0000
omega____ theta____ kappa____ phi______ frames
    -       36.7203  -57.0000    0.0000 84

#__ type_ start__ end____ width___ exp.time_
 23 omega   20.00  104.00   1.0000    1.0000
omega____ theta____ kappa____ phi______ frames
    -       36.7203   57.0000   90.0000 84

#__ type_ start__ end____ width___ exp.time_
 24 omega   20.00  104.00   1.0000    1.0000
omega____ theta____ kappa____ phi______ frames
    -       36.7203   57.0000  -30.0000 84

#__ type_ start__ end____ width___ exp.time_
 25 omega   10.00  104.00   1.0000    1.0000
omega____ theta____ kappa____ phi______ frames
    -       36.7203   77.0000 -150.0000 94

#__ type_ start__ end____ width___ exp.time_
 26 omega   57.00  109.00   1.0000    1.0000
omega____ theta____ kappa____ phi______ frames
    -       36.7203  178.0000 -150.0000 52

#__ type_ start__ end____ width___ exp.time_
 27 omega  -31.00   53.00   1.0000    1.0000
omega____ theta____ kappa____ phi______ frames
    -       36.7203  -57.0000 -120.0000 84

#__ type_ start__ end____ width___ exp.time_
 28 omega   70.00  178.00   1.0000    1.4300
omega____ theta____ kappa____ phi______ frames
    -      108.0000   15.0000  -90.0000 108

#__ type_ start__ end____ width___ exp.time_
 29 omega   81.00  176.00   1.0000    1.4300
omega____ theta____ kappa____ phi______ frames
    -      108.0000   77.0000  -60.0000 95

#__ type_ start__ end____ width___ exp.time_
 30 omega   81.00  176.00   1.0000    1.4300
omega____ theta____ kappa____ phi______ frames
    -      108.0000   77.0000 -120.0000 95

#__ type_ start__ end____ width___ exp.time_
 31 omega   81.00  176.00   1.0000    1.4300
omega____ theta____ kappa____ phi______ frames
    -      108.0000   77.0000   60.0000 95

#__ type_ start__ end____ width___ exp.time_
 32 omega   91.00  176.00   1.0000    1.4300
omega____ theta____ kappa____ phi______ frames
    -      108.0000   45.0000 -180.0000 85

#__ type_ start__ end____ width___ exp.time_
 33 omega   70.00  178.00   1.0000    1.4300
omega____ theta____ kappa____ phi______ frames
    -      108.0000   15.0000   60.0000 108

#__ type_ start__ end____ width___ exp.time_
 34 omega   81.00  176.00   1.0000    1.4300
omega____ theta____ kappa____ phi______ frames
    -      108.0000   77.0000   30.0000 95

#__ type_ start__ end____ width___ exp.time_
 35 omega   81.00  176.00   1.0000    1.4300
omega____ theta____ kappa____ phi______ frames
    -      108.0000   77.0000 -180.0000 95

#__ type_ start__ end____ width___ exp.time_
 36 omega   90.00  175.00   1.0000    1.4300
omega____ theta____ kappa____ phi______ frames
    -      108.0000   61.0000  -90.0000 85

#__ type_ start__ end____ width___ exp.time_
 37 omega   90.00  175.00   1.0000    1.4300
omega____ theta____ kappa____ phi______ frames
    -      108.0000   61.0000  120.0000 85

#__ type_ start__ end____ width___ exp.time_
 38 omega   81.00  176.00   1.0000    1.4300
omega____ theta____ kappa____ phi______ frames
    -      108.0000   77.0000 -150.0000 95

#__ type_ start__ end____ width___ exp.time_
 39 omega   91.00  176.00   1.0000    1.4300
omega____ theta____ kappa____ phi______ frames
    -      108.0000   45.0000  -60.0000 85

#__ type_ start__ end____ width___ exp.time_
 40 omega    7.00  108.00   1.0000    1.0000
omega____ theta____ kappa____ phi______ frames
    -       36.7203   19.0000  150.0000 101

#__ type_ start__ end____ width___ exp.time_
 41 omega   20.00  104.00   1.0000    1.0000
omega____ theta____ kappa____ phi______ frames
    -       36.7203   57.0000  -60.0000 84

#__ type_ start__ end____ width___ exp.time_
 42 omega   10.00  104.00   1.0000    1.0000
omega____ theta____ kappa____ phi______ frames
    -       36.7203   77.0000   30.0000 94

#__ type_ start__ end____ width___ exp.time_
 43 omega   20.00  104.00   1.0000    1.0000
omega____ theta____ kappa____ phi______ frames
    -       36.7203   57.0000    0.0000 84

#__ type_ start__ end____ width___ exp.time_
 44 omega   18.00  106.00   1.0000    1.0000
omega____ theta____ kappa____ phi______ frames
    -       36.7203   38.0000  -60.0000 88

#__ type_ start__ end____ width___ exp.time_
 45 omega   10.00  104.00   1.0000    1.0000
omega____ theta____ kappa____ phi______ frames
    -       36.7203   77.0000  120.0000 94

#__ type_ start__ end____ width___ exp.time_
 46 omega   81.00  176.00   1.0000    1.4300
omega____ theta____ kappa____ phi______ frames
    -      108.0000   77.0000    0.0000 95

#__ type_ start__ end____ width___ exp.time_
 47 omega   81.00  176.00   1.0000    1.4300
omega____ theta____ kappa____ phi______ frames
    -      108.0000   77.0000  -30.0000 95
;
_diffrn_measurement_device 'four-circle diffractometer'
_diffrn_measurement_device_type 'SuperNova, Dual, Cu at zero, EosS2'
_diffrn_measurement_method '\w scans'
_diffrn_orient_matrix_UB_11 -0.0376607000
_diffrn_orient_matrix_UB_12 0.0316538000
_diffrn_orient_matrix_UB_13 -0.1136650000
_diffrn_orient_matrix_UB_21 -0.0711363000
_diffrn_orient_matrix_UB_22 -0.1526990000
_diffrn_orient_matrix_UB_23 -0.0731865000
_diffrn_orient_matrix_UB_31 -0.1406856000
_diffrn_orient_matrix_UB_32 0.0389102000
_diffrn_orient_matrix_UB_33 0.0261166000
_diffrn_radiation_monochromator mirror
_diffrn_radiation_probe x-ray
_diffrn_radiation_type CuK\a
_diffrn_radiation_wavelength 1.54184
_diffrn_reflns_av_R_equivalents 0.0351
_diffrn_reflns_av_unetI/netI 0.0240
_diffrn_reflns_Laue_measured_fraction_full 1.000
_diffrn_reflns_Laue_measured_fraction_max 0.988
_diffrn_reflns_limit_h_max 10
_diffrn_reflns_limit_h_min -12
_diffrn_reflns_limit_k_max 12
_diffrn_reflns_limit_k_min -12
_diffrn_reflns_limit_l_max 15
_diffrn_reflns_limit_l_min -15
_diffrn_reflns_number 21241
_diffrn_reflns_point_group_measured_fraction_full 1.000
_diffrn_reflns_point_group_measured_fraction_max 0.988
_diffrn_reflns_theta_full 67.684
_diffrn_reflns_theta_max 71.546
_diffrn_reflns_theta_min 4.613
_diffrn_source 'sealed X-ray tube'
_diffrn_source_type 'SuperNova (Cu) X-ray Source'
_exptl_absorpt_coefficient_mu 11.772
_exptl_absorpt_correction_T_max 1.00000
_exptl_absorpt_correction_T_min 0.15260
_exptl_absorpt_correction_type multi-scan
_exptl_absorpt_process_details
;
CrysAlisPro, Agilent Technologies,
Version 1.171.37.35 (release 13-08-2014 CrysAlis171 .NET)
(compiled Aug 13 2014,18:06:01)
Empirical absorption correction using spherical harmonics,
 implemented in SCALE3 ABSPACK scaling algorithm.
;
_exptl_crystal_colour "'clear light yellow'"
_exptl_crystal_colour_lustre clear
_exptl_crystal_colour_modifier light
_exptl_crystal_colour_primary yellow
_exptl_crystal_density_diffrn 1.770
_exptl_crystal_description block
_exptl_crystal_F_000 604
_exptl_crystal_size_max 0.32
_exptl_crystal_size_mid 0.26
_exptl_crystal_size_min 0.22
_refine_diff_density_max 1.318
_refine_diff_density_min -0.938
_refine_diff_density_rms 0.141
_refine_ls_extinction_method none
_refine_ls_goodness_of_fit_ref 1.131
_refine_ls_hydrogen_treatment constr
_refine_ls_matrix_type full
_refine_ls_number_parameters 314
_refine_ls_number_reflns 4417
_refine_ls_number_restraints 36
_refine_ls_restrained_S_all 1.154
_refine_ls_R_factor_all 0.0352
_refine_ls_R_factor_gt 0.0342
_refine_ls_shift/su_max 0.001
_refine_ls_shift/su_mean 0.000
_refine_ls_structure_factor_coef Fsqd
_refine_ls_weighting_details 'w=1/[\s^2^(Fo^2^)+(0.0628P)^2^+2.5296P] where P=(Fo^2^+2Fc^2^)/3'
_refine_ls_weighting_scheme calc
_refine_ls_wR_factor_gt 0.1097
_refine_ls_wR_factor_ref 0.1106
_reflns_Friedel_coverage 0.000
_reflns_number_gt 4250
_reflns_number_total 4417
_reflns_threshold_expression 'I > 2\s(I)'
_cod_data_source_file c6ce01287f2.cif
_cod_data_source_block 5
_cod_original_cell_volume 1148.29(4)
_cod_database_code 7236173
_chemical_oxdiff_formula 'C1 H1 O1 N1 Cd1'
_shelx_space_group_comment
;
The symmetry employed for this shelxl refinement is uniquely defined
by the following loop, which should always be used as a source of
symmetry information in preference to the above space-group names.
They are only intended as comments.
;
_reflns_odcompleteness_completeness 99.95
_reflns_odcompleteness_iscentric 1
_reflns_odcompleteness_theta 66.97
_olex2_refinement_description
;
1. Fixed Uiso
 At 1.2 times of:
  All C(H) groups, All N(H,H) groups
 At 1.5 times of:
  All C(H,H,H) groups, All O(H,H) groups
2. Restrained distances
 N3-C17 = N3-C18
 1.4 with sigma of 0.01
 C18-C17
 2.4 with sigma of 0.02
3. Uiso/Uaniso restraints and constraints
Uanis(N3) \\sim Ueq, Uanis(C17) \\sim Ueq, Uanis(C18) \\sim Ueq: with sigma of
0.01 and sigma for terminal atoms of 0.02
Uanis(O2W) \\sim Ueq: with sigma of 0.01 and sigma for terminal atoms of 0.02
4. Rigid body (RIGU) restrains
 C17, C18, N3
 with sigma for 1-2 distances of 0.004 and sigma for 1-3 distances of 0.004
5. Others
 Sof(O10)=1-FVAR(1)
 Sof(O9)=FVAR(1)
 Fixed Sof: O2W(0.5) H2Wa(0.5) H2Wb(0.5)
6.a Riding coordinates:
 C17(H17a,H17b,H17c), C18(H18a,H18b,H18c), O1W(H1Wa,H1Wb), O2W(H2Wa,H2Wb)
6.b Secondary CH2 refined with riding coordinates:
 N3(H3a,H3b)
6.c Aromatic/amide H refined with riding coordinates:
 C3(H3), C5(H5), C7(H7), C10(H10), C12(H12), C14(H14)
;
_shelx_shelxl_version_number 2014/7
_olex2_submission_special_instructions 'No special instructions were received'

loop_
_space_group_symop_operation_xyz
'x, y, z'
'-x, -y, -z'

loop_
_atom_site_label
_atom_site_type_symbol
_atom_site_fract_x
_atom_site_fract_y
_atom_site_fract_z
_atom_site_U_iso_or_equiv
_atom_site_adp_type
_atom_site_occupancy
_atom_site_site_symmetry_order
_atom_site_calc_flag
_atom_site_refinement_flags_posn
_atom_site_refinement_flags_adp
_atom_site_refinement_flags_occupancy
C1 C -0.2614(4) 0.3028(5) 0.4080(4) 0.0314(9) Uani 1 1 d . . .
C2 C -0.1054(4) 0.3224(4) 0.4619(4) 0.0262(8) Uani 1 1 d . . .
C3 C -0.0524(4) 0.3960(4) 0.5844(4) 0.0285(8) Uani 1 1 d . . .
H3 H -0.1122 0.4338 0.6319 0.034 Uiso 1 1 calc R . .
C4 C 0.0893(4) 0.4121(4) 0.6344(4) 0.0268(8) Uani 1 1 d . . .
C5 C 0.1819(4) 0.3600(4) 0.5659(4) 0.0254(8) Uani 1 1 d . . .
H5 H 0.2776 0.3721 0.6013 0.031 Uiso 1 1 calc R . .
C6 C 0.1285(4) 0.2893(4) 0.4432(4) 0.0239(8) Uani 1 1 d . . .
C7 C -0.0154(4) 0.2695(4) 0.3914(4) 0.0258(8) Uani 1 1 d . . .
H7 H -0.0510 0.2208 0.3094 0.031 Uiso 1 1 calc R . .
C8 C 0.2262(4) 0.2364(4) 0.3668(4) 0.0259(8) Uani 1 1 d . . .
C9 C 0.2985(5) 0.5299(4) 0.9409(4) 0.0302(9) Uani 1 1 d . . .
C10 C 0.3266(5) 0.6752(5) 0.9896(4) 0.0316(9) Uani 1 1 d . . .
H10 H 0.3056 0.7251 0.9411 0.038 Uiso 1 1 calc R . .
C11 C 0.3863(5) 0.7443(4) 1.1113(4) 0.0303(9) Uani 1 1 d . . .
C12 C 0.4168(5) 0.6685(4) 1.1829(4) 0.0303(9) Uani 1 1 d . . .
H12 H 0.4562 0.7151 1.2647 0.036 Uiso 1 1 calc R . .
C13 C 0.3888(4) 0.5237(4) 1.1333(4) 0.0270(8) Uani 1 1 d . . .
C14 C 0.3318(5) 0.4543(4) 1.0109(4) 0.0290(9) Uani 1 1 d . . .
H14 H 0.3163 0.3573 0.9765 0.035 Uiso 1 1 calc R . .
C15 C 0.4228(5) 0.4414(5) 1.2105(4) 0.0296(9) Uani 1 1 d . . .
C16 C 0.4144(5) 0.9010(5) 1.1655(4) 0.0340(10) Uani 1 1 d . . .
Cd1 Cd -0.54670(3) 0.17885(3) 0.25827(2) 0.02397(11) Uani 1 1 d . . .
Cd2 Cd -0.5000 0.5000 0.5000 0.02238(12) Uani 1 2 d S T P
N1 N 0.1416(4) 0.4905(4) 0.7622(3) 0.0335(8) Uani 1 1 d . . .
N2 N 0.2431(5) 0.4517(4) 0.8146(3) 0.0380(9) Uani 1 1 d . . .
O1 O -0.3105(3) 0.2246(4) 0.3003(3) 0.0485(9) Uani 1 1 d . . .
O2 O -0.3339(4) 0.3634(5) 0.4758(4) 0.0505(9) Uani 1 1 d . . .
O3 O 0.1814(4) 0.1457(4) 0.2647(3) 0.0450(9) Uani 1 1 d . . .
O4 O 0.3576(3) 0.2862(3) 0.4111(3) 0.0305(6) Uani 1 1 d . . .
O5 O 0.3947(4) 0.3106(3) 1.1583(3) 0.0436(8) Uani 1 1 d . . .
O6 O 0.4766(4) 0.5070(4) 1.3190(3) 0.0424(8) Uani 1 1 d . . .
O7 O 0.3892(5) 0.9661(3) 1.0990(3) 0.0502(10) Uani 1 1 d . . .
O8 O 0.4610(5) 0.9618(3) 1.2762(3) 0.0513(10) Uani 1 1 d . . .
O9 O 0.0653(7) 0.5740(8) 0.8131(5) 0.075(3) Uani 0.703(12) 1 d . . .
O10 O 0.2503(19) 0.3172(13) 0.7779(11) 0.063(5) Uani 0.297(12) 1 d . . .
C17 C -0.028(2) -0.174(3) -0.001(2) 0.261(10) Uani 1 1 d D U .
H17A H 0.0498 -0.2254 -0.0078 0.391 Uiso 1 1 d R . .
H17B H -0.0206 -0.1072 -0.0367 0.391 Uiso 1 1 d R . .
H17C H -0.1145 -0.2380 -0.0421 0.391 Uiso 1 1 d R . .
C18 C 0.015(2) -0.137(2) 0.2186(19) 0.269(10) Uani 1 1 d D U .
H18A H -0.0636 -0.1555 0.2471 0.404 Uiso 1 1 d R . .
H18B H 0.0830 -0.0624 0.2816 0.404 Uiso 1 1 d R . .
H18C H 0.0580 -0.2192 0.1936 0.404 Uiso 1 1 d R . .
N3 N -0.019(3) -0.100(2) 0.120(2) 0.334(12) Uani 1 1 d D U .
H3A H 0.0406 -0.0221 0.1404 0.401 Uiso 1 1 calc R . .
H3B H -0.1031 -0.0741 0.1204 0.401 Uiso 1 1 calc R . .
O1W O -0.2527(10) -0.0156(13) 0.1152(7) 0.176(5) Uani 1 1 d . . .
H1WA H -0.2870 -0.0044 0.0472 0.264 Uiso 1 1 d R . .
H1WB H -0.2683 0.0607 0.1633 0.264 Uiso 1 1 d R . .
O2W O 0.684(2) 1.023(2) 1.5205(17) 0.163(7) Uani 0.5 1 d . U .
H2WA H 0.6242 1.0064 1.4545 0.244 Uiso 0.5 1 d R . .
H2WB H 0.6404 1.0262 1.5734 0.244 Uiso 0.5 1 d R . .

loop_
_atom_site_aniso_label
_atom_site_aniso_U_11
_atom_site_aniso_U_22
_atom_site_aniso_U_33
_atom_site_aniso_U_23
_atom_site_aniso_U_13
_atom_site_aniso_U_12
C1 0.017(2) 0.035(2) 0.047(3) 0.023(2) 0.0051(18) 0.0042(17)
C2 0.0185(19) 0.028(2) 0.034(2) 0.0144(17) 0.0058(16) 0.0050(15)
C3 0.026(2) 0.032(2) 0.032(2) 0.0141(17) 0.0119(17) 0.0097(17)
C4 0.028(2) 0.028(2) 0.0250(19) 0.0104(16) 0.0064(16) 0.0055(16)
C5 0.0177(18) 0.028(2) 0.0279(19) 0.0102(16) 0.0016(15) 0.0016(15)
C6 0.0192(19) 0.0242(18) 0.0268(19) 0.0088(15) 0.0050(15) 0.0025(15)
C7 0.022(2) 0.0284(19) 0.0255(19) 0.0097(16) 0.0035(15) 0.0043(16)
C8 0.022(2) 0.0240(19) 0.029(2) 0.0088(16) 0.0058(16) 0.0017(15)
C9 0.034(2) 0.028(2) 0.024(2) 0.0063(17) 0.0029(17) 0.0074(17)
C10 0.038(2) 0.027(2) 0.030(2) 0.0138(17) 0.0051(18) 0.0069(18)
C11 0.034(2) 0.023(2) 0.032(2) 0.0091(17) 0.0087(18) 0.0040(17)
C12 0.034(2) 0.026(2) 0.0245(19) 0.0065(16) 0.0022(17) 0.0031(17)
C13 0.029(2) 0.0245(19) 0.0253(19) 0.0099(16) 0.0034(16) 0.0045(16)
C14 0.032(2) 0.0222(19) 0.028(2) 0.0078(16) 0.0019(17) 0.0032(16)
C15 0.027(2) 0.031(2) 0.032(2) 0.0150(18) 0.0046(17) 0.0034(17)
C16 0.037(2) 0.025(2) 0.039(2) 0.0107(18) 0.0110(19) 0.0055(18)
Cd1 0.02300(17) 0.01852(16) 0.02715(17) 0.00630(12) 0.00445(11) 0.00375(11)
Cd2 0.0199(2) 0.0233(2) 0.01939(19) 0.00440(15) 0.00347(14) 0.00167(15)
N1 0.034(2) 0.037(2) 0.0256(17) 0.0075(15) 0.0054(15) 0.0127(16)
N2 0.051(2) 0.0320(19) 0.0257(18) 0.0083(15) 0.0008(17) 0.0160(18)
O1 0.0211(16) 0.059(2) 0.051(2) 0.0130(18) -0.0036(15) 0.0018(15)
O2 0.0277(18) 0.073(3) 0.066(2) 0.037(2) 0.0201(17) 0.0252(18)
O3 0.0292(17) 0.051(2) 0.0329(17) -0.0059(15) 0.0066(13) -0.0015(15)
O4 0.0203(14) 0.0291(15) 0.0340(15) 0.0025(12) 0.0093(12) -0.0011(12)
O5 0.062(2) 0.0263(16) 0.0386(18) 0.0162(14) 0.0002(16) 0.0070(15)
O6 0.055(2) 0.0444(19) 0.0233(15) 0.0168(14) -0.0008(14) -0.0054(16)
O7 0.083(3) 0.0238(16) 0.0406(19) 0.0127(14) 0.0089(18) 0.0059(17)
O8 0.078(3) 0.0222(16) 0.0388(19) 0.0051(14) -0.0026(18) 0.0047(17)
O9 0.055(4) 0.104(6) 0.041(3) -0.002(3) 0.006(3) 0.043(4)
O10 0.112(14) 0.034(7) 0.026(6) 0.004(5) -0.006(7) 0.022(7)
C17 0.237(17) 0.277(18) 0.284(14) 0.104(11) 0.088(11) 0.100(14)
C18 0.186(13) 0.277(16) 0.298(14) 0.106(12) 0.029(10) -0.127(11)
N3 0.344(15) 0.335(15) 0.320(13) 0.115(9) 0.105(9) 0.040(9)
O1W 0.159(9) 0.262(13) 0.085(5) 0.041(7) 0.014(5) 0.103(9)
O2W 0.179(14) 0.213(16) 0.131(12) 0.112(12) 0.035(10) 0.022(12)

loop_
_atom_type_symbol
_atom_type_description
_atom_type_scat_dispersion_real
_atom_type_scat_dispersion_imag
_atom_type_scat_source
C C 0.0181 0.0091 'International Tables Vol C Tables 4.2.6.8 and 6.1.1.4'
H H 0.0000 0.0000 'International Tables Vol C Tables 4.2.6.8 and 6.1.1.4'
Cd Cd 0.1185 4.6533 'International Tables Vol C Tables 4.2.6.8 and 6.1.1.4'
N N 0.0311 0.0180 'International Tables Vol C Tables 4.2.6.8 and 6.1.1.4'
O O 0.0492 0.0322 'International Tables Vol C Tables 4.2.6.8 and 6.1.1.4'

loop_
_geom_angle_atom_site_label_1
_geom_angle_atom_site_label_2
_geom_angle_atom_site_label_3
_geom_angle
_geom_angle_site_symmetry_1
_geom_angle_site_symmetry_3
O1 C1 C2 118.6(4) . .
O2 C1 C2 117.1(4) . .
O2 C1 O1 124.3(4) . .
C3 C2 C1 118.8(4) . .
C7 C2 C1 121.0(4) . .
C7 C2 C3 120.1(4) . .
C4 C3 C2 119.1(4) . .
C3 C4 C5 121.9(4) . .
C3 C4 N1 117.8(4) . .
C5 C4 N1 120.2(4) . .
C4 C5 C6 118.6(4) . .
C5 C6 C7 120.2(4) . .
C5 C6 C8 119.7(4) . .
C7 C6 C8 120.1(4) . .
C2 C7 C6 120.0(4) . .
O3 C8 C6 120.7(4) . .
O3 C8 O4 121.4(4) . .
O4 C8 C6 117.9(3) . .
C10 C9 N2 121.7(4) . .
C14 C9 C10 121.3(4) . .
C14 C9 N2 116.8(4) . .
C11 C10 C9 118.9(4) . .
C10 C11 C12 120.0(4) . .
C10 C11 C16 119.6(4) . .
C12 C11 C16 120.4(4) . .
C13 C12 C11 120.5(4) . .
C12 C13 C14 119.6(4) . .
C12 C13 C15 120.6(4) . .
C14 C13 C15 119.8(4) . .
C9 C14 C13 119.6(4) . .
O5 C15 C13 116.6(4) . .
O6 C15 C13 117.9(4) . .
O6 C15 O5 125.5(4) . .
C11 C16 Cd1 177.7(3) . 1_666
O7 C16 C11 119.1(4) . .
O7 C16 Cd1 59.9(2) . 1_666
O7 C16 O8 122.1(4) . .
O8 C16 C11 118.8(4) . .
O8 C16 Cd1 62.2(2) . 1_666
O1 Cd1 C16 99.92(15) . 1_444
O1 Cd1 O4 115.76(12) . 1_455
O1 Cd1 O7 105.16(15) . 1_444
O1 Cd1 O8 91.76(15) . 1_444
O4 Cd1 C16 118.00(13) 1_455 1_444
O4 Cd1 O7 132.82(13) 1_455 1_444
O4 Cd1 O8 99.06(13) 1_455 1_444
O5 Cd1 C16 125.38(14) 1_454 1_444
O5 Cd1 O1 100.37(15) 1_454 .
O5 Cd1 O4 97.07(13) 1_454 1_455
O5 Cd1 O7 97.69(12) 1_454 1_444
O5 Cd1 O8 153.14(12) 1_454 1_444
O7 Cd1 C16 27.84(14) 1_444 1_444
O7 Cd1 O8 55.79(12) 1_444 1_444
O8 Cd1 C16 27.95(14) 1_444 1_444
O2 Cd2 O2 180.0 . 2_466
O2 Cd2 O4 81.06(13) 2_466 2_566
O2 Cd2 O4 98.94(13) 2_466 1_455
O2 Cd2 O4 81.06(13) . 1_455
O2 Cd2 O4 98.94(13) . 2_566
O2 Cd2 O6 92.33(15) . 1_454
O2 Cd2 O6 87.67(15) . 2_567
O2 Cd2 O6 87.67(15) 2_466 1_454
O2 Cd2 O6 92.33(15) 2_466 2_567
O4 Cd2 O4 180.00(17) 1_455 2_566
O6 Cd2 O4 89.06(12) 2_567 2_566
O6 Cd2 O4 90.94(12) 2_567 1_455
O6 Cd2 O4 90.94(12) 1_454 2_566
O6 Cd2 O4 89.06(12) 1_454 1_455
O6 Cd2 O6 180.0 2_567 1_454
N2 N1 C4 116.3(4) . .
N2 N1 O9 125.3(4) . .
O9 N1 C4 117.1(4) . .
N1 N2 C9 117.2(4) . .
N1 N2 O10 118.8(7) . .
O10 N2 C9 115.2(6) . .
C1 O1 Cd1 109.8(3) . .
C1 O2 Cd2 145.6(3) . .
C8 O4 Cd1 103.2(2) . 1_655
C8 O4 Cd2 138.6(3) . 1_655
Cd1 O4 Cd2 100.62(11) 1_655 1_655
C15 O5 Cd1 120.0(3) . 1_656
C15 O6 Cd2 144.1(3) . 1_656
C16 O7 Cd1 92.3(3) . 1_666
C16 O8 Cd1 89.8(3) . 1_666
C18 N3 C17 131.5(19) . .

loop_
_geom_bond_atom_site_label_1
_geom_bond_atom_site_label_2
_geom_bond_distance
_geom_bond_site_symmetry_2
C1 C2 1.506(6) .
C1 O1 1.251(6) .
C1 O2 1.248(6) .
C2 C3 1.391(6) .
C2 C7 1.384(6) .
C3 C4 1.373(6) .
C4 C5 1.387(6) .
C4 N1 1.451(5) .
C5 C6 1.389(6) .
C6 C7 1.393(6) .
C6 C8 1.492(6) .
C8 O3 1.236(5) .
C8 O4 1.282(5) .
C9 C10 1.394(6) .
C9 C14 1.377(6) .
C9 N2 1.438(5) .
C10 C11 1.386(6) .
C11 C12 1.391(6) .
C11 C16 1.503(6) .
C12 C13 1.388(6) .
C13 C14 1.389(6) .
C13 C15 1.506(6) .
C15 O5 1.259(5) .
C15 O6 1.241(5) .
C16 Cd1 2.664(4) 1_666
C16 O7 1.245(6) .
C16 O8 1.249(6) .
Cd1 C16 2.664(4) 1_444
Cd1 O1 2.252(3) .
Cd1 O4 2.267(3) 1_455
Cd1 O5 2.192(3) 1_454
Cd1 O7 2.305(3) 1_444
Cd1 O8 2.357(3) 1_444
Cd2 O2 2.241(4) 2_466
Cd2 O2 2.241(4) .
Cd2 O4 2.297(3) 2_566
Cd2 O4 2.297(3) 1_455
Cd2 O6 2.242(3) 2_567
Cd2 O6 2.242(3) 1_454
N1 N2 1.247(5) .
N1 O9 1.272(7) .
N2 O10 1.320(13) .
O4 Cd1 2.267(3) 1_655
O4 Cd2 2.297(3) 1_655
O5 Cd1 2.192(3) 1_656
O6 Cd2 2.242(3) 1_656
O7 Cd1 2.305(3) 1_666
O8 Cd1 2.357(3) 1_666
C17 N3 1.405(10) .
C18 N3 1.394(10) .
